data_2241096
loop_
_publ_author_name
'Wan, Anqi'
'Penthala, Narsimha Reddy'
'Fifer, E. Kim'
'Parkin, Sean'
'Crooks, Peter A.'

_publ_section_title
;
 Comparison of the crystal structures of
 4,4'-bis[3-(4-methylpiperidin-1-yl)prop-1-yn-1-yl]-1,1'-biphenyl and
 4,4'-bis[3-(2,2,6,6-tetramethylpiperidin-1-yl)prop-1-yn-1-yl]-1,1'-biphenyl
;
_journal_coeditor_code RZ5164
_journal_issue 10
_journal_name_full 'Acta Crystallographica Section E'
_journal_page_first 1132
_journal_page_last 1135
_journal_paper_doi 10.1107/S2056989015015352
_journal_volume 71
_journal_year 2015
_chemical_formula_iupac 'C36 H48 N2'
_chemical_formula_moiety 'C36 H48 N2'
_chemical_formula_sum 'C36 H48 N2'
_chemical_formula_weight 508.76
_chemical_name_systematic
;
4,4'-Bis[3-(2,2,6,6-tetramethylpiperidin-1-yl)prop-1-yn-1-yl]-1,1'-biphenyl
;
_space_group_crystal_system monoclinic
_space_group_IT_number 14
_space_group_name_Hall '-P 2ybc'
_space_group_name_H-M_alt 'P 1 21/c 1'
_symmetry_space_group_name_Hall '-P 2ybc'
_symmetry_space_group_name_H-M 'P 1 21/c 1'
_atom_sites_solution_hydrogens difmap
_atom_sites_solution_primary direct
_atom_sites_solution_secondary difmap
_audit_creation_method SHELXL-2014/6
_cell_angle_alpha 90
_cell_angle_beta 100.8950(10)
_cell_angle_gamma 90
_cell_formula_units_Z 2
_cell_length_a 16.0591(3)
_cell_length_b 6.22670(10)
_cell_length_c 15.5921(3)
_cell_measurement_reflns_used 8231
_cell_measurement_temperature 90.0(2)
_cell_measurement_theta_max 67.93
_cell_measurement_theta_min 2.80
_cell_volume 1531.03(5)
_computing_cell_refinement
;
<i>SAINT</i> (Bruker, 2006)
;
_computing_data_collection
;
<i>APEX2</i> (Bruker, 2006)
;
_computing_data_reduction
;
<i>SAINT</i> (Bruker, 2006)
;
_computing_molecular_graphics
;
<i>XP in SHELXTL</i> (Sheldrick, 2008b)
;
_computing_publication_material
;
<i>SHELXTL</i> (Sheldrick, 2008b) and <i>CIFFIX</i> (Parkin,
2013)
;
_computing_structure_refinement
;
<i>SHELXL2014</i> (Sheldrick, 2015)
;
_computing_structure_solution
;
<i>SHELXS97</i> (Sheldrick, 2008b)
;
_diffrn_ambient_temperature 90.0(2)
_diffrn_detector_area_resol_mean 5.6
_diffrn_measured_fraction_theta_full 0.997
_diffrn_measured_fraction_theta_max 0.996
_diffrn_measurement_device_type 'Bruker X8 Proteum diffractometer'
_diffrn_measurement_method '\f and \w scans'
_diffrn_radiation_type CuK\a
_diffrn_radiation_wavelength 1.54178
_diffrn_reflns_av_R_equivalents 0.0533
_diffrn_reflns_limit_h_max 18
_diffrn_reflns_limit_h_min -19
_diffrn_reflns_limit_k_max 7
_diffrn_reflns_limit_k_min -7
_diffrn_reflns_limit_l_max 18
_diffrn_reflns_limit_l_min -7
_diffrn_reflns_number 19631
_diffrn_reflns_theta_full 67.679
_diffrn_reflns_theta_max 68.232
_diffrn_reflns_theta_min 2.802
_exptl_absorpt_coefficient_mu 0.472
_exptl_absorpt_correction_T_max 0.929
_exptl_absorpt_correction_T_min 0.767
_exptl_absorpt_correction_type multi-scan
_exptl_absorpt_process_details
;
(<i>SADABS</i>; Bruker, 2006)
;
_exptl_crystal_colour colourless
_exptl_crystal_density_diffrn 1.104
_exptl_crystal_description needle
_exptl_crystal_F_000 556
_exptl_crystal_size_max 0.220
_exptl_crystal_size_mid 0.040
_exptl_crystal_size_min 0.030
_refine_diff_density_max 0.241
_refine_diff_density_min -0.244
_refine_ls_extinction_method none
_refine_ls_goodness_of_fit_ref 1.054
_refine_ls_hydrogen_treatment constr
_refine_ls_matrix_type full
_refine_ls_number_parameters 176
_refine_ls_number_reflns 2797
_refine_ls_number_restraints 0
_refine_ls_restrained_S_all 1.054
_refine_ls_R_factor_all 0.0575
_refine_ls_R_factor_gt 0.0504
_refine_ls_shift/su_max 0.000
_refine_ls_shift/su_mean 0.000
_refine_ls_structure_factor_coef Fsqd
_refine_ls_weighting_details 'w=1/[\s^2^(Fo^2^)+(0.0655P)^2^+0.6795P] where P=(Fo^2^+2Fc^2^)/3'
_refine_ls_weighting_scheme calc
_refine_ls_wR_factor_gt 0.1314
_refine_ls_wR_factor_ref 0.1370
_reflns_number_gt 2405
_reflns_number_total 2797
_reflns_threshold_expression 'I > 2\s(I)'
_cod_data_source_file rz5164sup1.cif
_cod_data_source_block II
_cod_database_code 2241096
_shelx_space_group_comment
;
The symmetry employed for this shelxl refinement is uniquely defined
by the following loop, which should always be used as a source of
symmetry information in preference to the above space-group names.
They are only intended as comments.
;
_shelx_estimated_absorpt_t_min 0.903
_shelx_estimated_absorpt_t_max 0.986
_shelxl_version_number 2014/6

loop_
_space_group_symop_operation_xyz
'x, y, z'
'-x, y+1/2, -z+1/2'
'-x, -y, -z'
'x, -y-1/2, z-1/2'

loop_
_atom_site_type_symbol
_atom_site_label
_atom_site_fract_x
_atom_site_fract_y
_atom_site_fract_z
_atom_site_U_iso_or_equiv
_atom_site_adp_type
_atom_site_calc_flag
_atom_site_occupancy
N N1 0.78341(8) 0.0593(2) 0.79190(7) 0.0251(3) Uani d 1
C C1 0.83571(10) -0.0569(3) 0.73835(10) 0.0282(4) Uani d 1
C C2 0.92701(10) 0.0213(3) 0.76309(11) 0.0362(4) Uani d 1
H H2A 0.9634 -0.0696 0.7333 0.043 Uiso calc 1
H H2B 0.9303 0.1703 0.7418 0.043 Uiso calc 1
C C3 0.96116(11) 0.0163(3) 0.86058(12) 0.0459(5) Uani d 1
H H3A 1.0197 0.0734 0.8732 0.055 Uiso calc 1
H H3B 0.9623 -0.1334 0.8822 0.055 Uiso calc 1
C C4 0.90420(12) 0.1523(3) 0.90597(11) 0.0450(5) Uani d 1
H H4A 0.9072 0.3034 0.8869 0.054 Uiso calc 1
H H4B 0.9258 0.1472 0.9698 0.054 Uiso calc 1
C C5 0.81150(11) 0.0802(3) 0.88750(9) 0.0344(4) Uani d 1
C C6 0.69196(10) 0.0225(3) 0.76398(11) 0.0311(4) Uani d 1
H H6A 0.6669 -0.0110 0.8158 0.037 Uiso calc 1
H H6B 0.6829 -0.1031 0.7244 0.037 Uiso calc 1
C C7 0.64850(9) 0.2102(3) 0.71880(10) 0.0315(4) Uani d 1
C C8 0.61556(10) 0.3635(3) 0.68003(10) 0.0321(4) Uani d 1
C C9 0.58105(9) 0.5448(3) 0.62925(10) 0.0306(4) Uani d 1
C C10 0.52059(11) 0.6782(3) 0.65485(12) 0.0408(4) Uani d 1
H H10A 0.5007 0.6487 0.7073 0.049 Uiso calc 1
C C11 0.48936(11) 0.8531(3) 0.60457(12) 0.0401(4) Uani d 1
H H11A 0.4478 0.9409 0.6232 0.048 Uiso calc 1
C C12 0.51674(9) 0.9061(3) 0.52692(10) 0.0301(4) Uani d 1
C C13 0.57751(13) 0.7705(4) 0.50380(12) 0.0497(5) Uani d 1
H H13A 0.5981 0.7997 0.4517 0.060 Uiso calc 1
C C14 0.60900(12) 0.5960(4) 0.55329(12) 0.0478(5) Uani d 1
H H14A 0.6509 0.5086 0.5349 0.057 Uiso calc 1
C C15 0.80502(11) 0.0062(3) 0.64265(10) 0.0361(4) Uani d 1
H H15A 0.8023 0.1630 0.6377 0.054 Uiso calc 1
H H15B 0.7485 -0.0545 0.6217 0.054 Uiso calc 1
H H15C 0.8446 -0.0496 0.6073 0.054 Uiso calc 1
C C16 0.83244(12) -0.3037(3) 0.74548(12) 0.0384(4) Uani d 1
H H16A 0.8630 -0.3487 0.8031 0.058 Uiso calc 1
H H16B 0.8590 -0.3685 0.7001 0.058 Uiso calc 1
H H16C 0.7732 -0.3505 0.7378 0.058 Uiso calc 1
C C17 0.80193(14) -0.1264(3) 0.93930(11) 0.0456(5) Uani d 1
H H17A 0.8451 -0.2307 0.9301 0.068 Uiso calc 1
H H17B 0.7454 -0.1875 0.9190 0.068 Uiso calc 1
H H17C 0.8092 -0.0922 1.0016 0.068 Uiso calc 1
C C18 0.75837(15) 0.2577(3) 0.91871(11) 0.0477(5) Uani d 1
H H18A 0.7586 0.3850 0.8818 0.072 Uiso calc 1
H H18B 0.7825 0.2945 0.9794 0.072 Uiso calc 1
H H18C 0.7000 0.2071 0.9149 0.072 Uiso calc 1

loop_
_atom_site_aniso_label
_atom_site_aniso_U_11
_atom_site_aniso_U_22
_atom_site_aniso_U_33
_atom_site_aniso_U_12
_atom_site_aniso_U_13
_atom_site_aniso_U_23
N1 0.0261(6) 0.0330(7) 0.0174(6) -0.0037(5) 0.0076(5) 0.0001(5)
C1 0.0288(8) 0.0347(8) 0.0231(7) 0.0026(6) 0.0103(6) 0.0023(6)
C2 0.0262(8) 0.0442(10) 0.0398(9) 0.0021(7) 0.0102(7) 0.0145(8)
C3 0.0311(9) 0.0553(12) 0.0456(10) -0.0071(8) -0.0075(8) 0.0224(9)
C4 0.0568(11) 0.0472(11) 0.0241(8) -0.0167(9) -0.0104(7) 0.0098(7)
C5 0.0508(10) 0.0364(9) 0.0169(7) -0.0088(7) 0.0088(6) 0.0027(6)
C6 0.0267(8) 0.0330(8) 0.0359(8) -0.0049(6) 0.0120(6) -0.0015(7)
C7 0.0241(7) 0.0389(9) 0.0335(8) -0.0034(7) 0.0103(6) -0.0075(7)
C8 0.0243(7) 0.0387(9) 0.0347(8) -0.0037(7) 0.0092(6) -0.0092(7)
C9 0.0217(7) 0.0372(9) 0.0325(8) -0.0017(6) 0.0040(6) -0.0091(7)
C10 0.0374(9) 0.0434(10) 0.0475(10) 0.0033(8) 0.0227(8) -0.0001(8)
C11 0.0343(9) 0.0417(10) 0.0500(10) 0.0072(7) 0.0222(8) -0.0021(8)
C12 0.0222(7) 0.0376(9) 0.0306(8) -0.0012(6) 0.0048(6) -0.0111(7)
C13 0.0514(11) 0.0697(14) 0.0335(9) 0.0281(10) 0.0221(8) 0.0066(9)
C14 0.0464(11) 0.0649(13) 0.0363(9) 0.0264(9) 0.0186(8) 0.0009(9)
C15 0.0453(10) 0.0444(10) 0.0203(7) 0.0054(8) 0.0105(7) -0.0009(7)
C16 0.0436(10) 0.0342(9) 0.0400(9) 0.0042(7) 0.0148(7) 0.0009(7)
C17 0.0688(13) 0.0434(11) 0.0286(8) -0.0070(9) 0.0193(8) 0.0090(8)
C18 0.0838(15) 0.0393(10) 0.0254(8) -0.0073(10) 0.0239(9) -0.0047(7)

loop_
_atom_type_symbol
_atom_type_description
_atom_type_scat_dispersion_real
_atom_type_scat_dispersion_imag
_atom_type_scat_source
C C 0.0181 0.0091 'International Tables Vol C Tables 4.2.6.8 and 6.1.1.4'
H H 0.0000 0.0000 'International Tables Vol C Tables 4.2.6.8 and 6.1.1.4'
N N 0.0311 0.0180 'International Tables Vol C Tables 4.2.6.8 and 6.1.1.4'

loop_
_geom_angle_atom_site_label_1
_geom_angle_atom_site_label_2
_geom_angle_atom_site_label_3
_geom_angle_site_symmetry_3
_geom_angle
C6 N1 C5 . 114.19(12)
C6 N1 C1 . 113.49(12)
C5 N1 C1 . 120.92(13)
N1 C1 C2 . 108.79(13)
N1 C1 C15 . 108.16(12)
C2 C1 C15 . 106.36(13)
N1 C1 C16 . 114.57(13)
C2 C1 C16 . 110.15(14)
C15 C1 C16 . 108.47(14)
C3 C2 C1 . 113.30(13)
C3 C2 H2A . 108.9
C1 C2 H2A . 108.9
C3 C2 H2B . 108.9
C1 C2 H2B . 108.9
H2A C2 H2B . 107.7
C2 C3 C4 . 108.70(14)
C2 C3 H3A . 109.9
C4 C3 H3A . 109.9
C2 C3 H3B . 109.9
C4 C3 H3B . 109.9
H3A C3 H3B . 108.3
C3 C4 C5 . 113.55(15)
C3 C4 H4A . 108.9
C5 C4 H4A . 108.9
C3 C4 H4B . 108.9
C5 C4 H4B . 108.9
H4A C4 H4B . 107.7
N1 C5 C4 . 108.43(12)
N1 C5 C18 . 107.54(14)
C4 C5 C18 . 108.02(15)
N1 C5 C17 . 114.40(14)
C4 C5 C17 . 109.65(15)
C18 C5 C17 . 108.61(14)
N1 C6 C7 . 112.04(13)
N1 C6 H6A . 109.2
C7 C6 H6A . 109.2
N1 C6 H6B . 109.2
C7 C6 H6B . 109.2
H6A C6 H6B . 107.9
C8 C7 C6 . 177.40(16)
C7 C8 C9 . 175.42(16)
C14 C9 C10 . 117.74(16)
C14 C9 C8 . 120.16(15)
C10 C9 C8 . 122.07(15)
C11 C10 C9 . 120.43(16)
C11 C10 H10A . 119.8
C9 C10 H10A . 119.8
C10 C11 C12 . 122.43(15)
C10 C11 H11A . 118.8
C12 C11 H11A . 118.8
C13 C12 C11 . 115.55(16)
C13 C12 C12 3_676 122.06(18)
C11 C12 C12 3_676 122.39(17)
C14 C13 C12 . 122.53(16)
C14 C13 H13A . 118.7
C12 C13 H13A . 118.7
C13 C14 C9 . 121.32(16)
C13 C14 H14A . 119.3
C9 C14 H14A . 119.3
C1 C15 H15A . 109.5
C1 C15 H15B . 109.5
H15A C15 H15B . 109.5
C1 C15 H15C . 109.5
H15A C15 H15C . 109.5
H15B C15 H15C . 109.5
C1 C16 H16A . 109.5
C1 C16 H16B . 109.5
H16A C16 H16B . 109.5
C1 C16 H16C . 109.5
H16A C16 H16C . 109.5
H16B C16 H16C . 109.5
C5 C17 H17A . 109.5
C5 C17 H17B . 109.5
H17A C17 H17B . 109.5
C5 C17 H17C . 109.5
H17A C17 H17C . 109.5
H17B C17 H17C . 109.5
C5 C18 H18A . 109.5
C5 C18 H18B . 109.5
H18A C18 H18B . 109.5
C5 C18 H18C . 109.5
H18A C18 H18C . 109.5
H18B C18 H18C . 109.5

loop_
_geom_bond_atom_site_label_1
_geom_bond_atom_site_label_2
_geom_bond_site_symmetry_2
_geom_bond_distance
N1 C6 . 1.4688(19)
N1 C5 . 1.4793(18)
N1 C1 . 1.4804(19)
C1 C2 . 1.524(2)
C1 C15 . 1.532(2)
C1 C16 . 1.542(2)
C2 C3 . 1.516(2)
C2 H2A . 0.9900
C2 H2B . 0.9900
C3 C4 . 1.517(3)
C3 H3A . 0.9900
C3 H3B . 0.9900
C4 C5 . 1.529(2)
C4 H4A . 0.9900
C4 H4B . 0.9900
C5 C18 . 1.531(3)
C5 C17 . 1.542(2)
C6 C7 . 1.471(2)
C6 H6A . 0.9900
C6 H6B . 0.9900
C7 C8 . 1.198(2)
C8 C9 . 1.429(2)
C9 C14 . 1.381(2)
C9 C10 . 1.392(2)
C10 C11 . 1.380(3)
C10 H10A . 0.9500
C11 C12 . 1.403(2)
C11 H11A . 0.9500
C12 C13 . 1.389(2)
C12 C12 3_676 1.480(3)
C13 C14 . 1.373(3)
C13 H13A . 0.9500
C14 H14A . 0.9500
C15 H15A . 0.9800
C15 H15B . 0.9800
C15 H15C . 0.9800
C16 H16A . 0.9800
C16 H16B . 0.9800
C16 H16C . 0.9800
C17 H17A . 0.9800
C17 H17B . 0.9800
C17 H17C . 0.9800
C18 H18A . 0.9800
C18 H18B . 0.9800
C18 H18C . 0.9800

loop_
_geom_torsion_atom_site_label_1
_geom_torsion_atom_site_label_2
_geom_torsion_atom_site_label_3
_geom_torsion_atom_site_label_4
_geom_torsion_site_symmetry_1
_geom_torsion_site_symmetry_4
_geom_torsion
C6 N1 C1 C2 . . 170.72(12)
C5 N1 C1 C2 . . -47.93(18)
C6 N1 C1 C15 . . 55.59(17)
C5 N1 C1 C15 . . -163.06(14)
C6 N1 C1 C16 . . -65.52(17)
C5 N1 C1 C16 . . 75.83(18)
N1 C1 C2 C3 . . 51.04(19)
C15 C1 C2 C3 . . 167.34(15)
C16 C1 C2 C3 . . -75.31(19)
C1 C2 C3 C4 . . -57.6(2)
C2 C3 C4 C5 . . 57.58(19)
C6 N1 C5 C4 . . -171.25(14)
C1 N1 C5 C4 . . 47.65(19)
C6 N1 C5 C18 . . -54.69(17)
C1 N1 C5 C18 . . 164.21(14)
C6 N1 C5 C17 . . 66.04(19)
C1 N1 C5 C17 . . -75.06(19)
C3 C4 C5 N1 . . -50.81(19)
C3 C4 C5 C18 . . -167.07(14)
C3 C4 C5 C17 . . 74.74(17)
C5 N1 C6 C7 . . 109.77(15)
C1 N1 C6 C7 . . -106.21(15)
C14 C9 C10 C11 . . 1.0(3)
C8 C9 C10 C11 . . 179.33(16)
C9 C10 C11 C12 . . -0.6(3)
C10 C11 C12 C13 . . 0.0(3)
C10 C11 C12 C12 . 3_676 -179.94(18)
C11 C12 C13 C14 . . 0.0(3)
C12 C12 C13 C14 3_676 . 180.0(2)
C12 C13 C14 C9 . . 0.5(3)
C10 C9 C14 C13 . . -0.9(3)
C8 C9 C14 C13 . . -179.33(18)

_cod_database_fobs_code 2241096
